data_4510572
loop_
_publ_author_name
'Eccles, Kevin S.'
'Morrison, Robin E.'
'Maguire, Anita R.'
'Lawrence, Simon E.'

_publ_section_title
;
 Crystal Landscape of Primary Aromatic Thioamides
;
_journal_issue 6
_journal_name_full 'Crystal Growth &amp; Design'
_journal_page_first 2753
_journal_paper_doi 10.1021/cg401891f
_journal_volume 14
_journal_year 2014
_chemical_formula_moiety 'C6 H6 N2 S'
_chemical_formula_sum 'C6 H6 N2 S'
_chemical_formula_weight 138.19
_space_group_crystal_system monoclinic
_space_group_IT_number 14
_space_group_name_Hall '-P 2yn'
_space_group_name_H-M_alt 'P 1 21/n 1'
_symmetry_space_group_name_Hall '-P 2yn'
_symmetry_space_group_name_H-M 'P 1 21/n 1'
_atom_sites_solution_hydrogens geom
_atom_sites_solution_primary direct
_atom_sites_solution_secondary difmap
_cell_angle_alpha 90
_cell_angle_beta 94.027(11)
_cell_angle_gamma 90
_cell_formula_units_Z 4
_cell_length_a 5.8027(16)
_cell_length_b 7.421(3)
_cell_length_c 15.595(6)
_cell_measurement_reflns_used 812
_cell_measurement_temperature 300.(2)
_cell_measurement_theta_max 20.1729
_cell_measurement_theta_min 2.6187
_cell_volume 669.9(4)
_computing_cell_refinement 'SAINT V7.68A (Bruker AXS, 2009)'
_computing_data_collection 'Bruker Instrument Service v2009, 3, 0, 0'
_computing_data_reduction 'SAINT V7.68A (Bruker AXS, 2009)'
_computing_molecular_graphics 'Mercury 3.0 (Macrae et al, 2008)'
_computing_structure_refinement 'SHELXL-97 (Sheldrick, 2008)'
_computing_structure_solution 'SHELXS-97 (Sheldrick, 2008)'
_diffrn_ambient_temperature 300.(2)
_diffrn_detector_area_resol_mean 8.3330
_diffrn_measured_fraction_theta_full 0.984
_diffrn_measured_fraction_theta_max 0.984
_diffrn_measurement_device_type 'Bruker SMART X2S'
_diffrn_measurement_method '\w scans'
_diffrn_radiation_monochromator 'doubly curved silicon crystal'
_diffrn_radiation_source 'micro-focus sealed tube'
_diffrn_radiation_type MoK\a
_diffrn_radiation_wavelength 0.71073
_diffrn_reflns_av_R_equivalents 0.0468
_diffrn_reflns_av_sigmaI/netI 0.0498
_diffrn_reflns_limit_h_max 6
_diffrn_reflns_limit_h_min -7
_diffrn_reflns_limit_k_max 9
_diffrn_reflns_limit_k_min -9
_diffrn_reflns_limit_l_max 19
_diffrn_reflns_limit_l_min -19
_diffrn_reflns_number 4601
_diffrn_reflns_theta_full 26.47
_diffrn_reflns_theta_max 26.47
_diffrn_reflns_theta_min 3.67
_exptl_absorpt_coefficient_mu 0.385
_exptl_absorpt_correction_T_max 0.92
_exptl_absorpt_correction_T_min 0.79
_exptl_absorpt_correction_type multi-scan
_exptl_absorpt_process_details 'SADABS V2008/1 (Bruker AXS)'
_exptl_crystal_colour yellow
_exptl_crystal_density_diffrn 1.370
_exptl_crystal_density_method 'not measured'
_exptl_crystal_description Block
_exptl_crystal_F_000 288
_exptl_crystal_size_max 0.320
_exptl_crystal_size_mid 0.240
_exptl_crystal_size_min 0.210
_refine_diff_density_max 0.162
_refine_diff_density_min -0.207
_refine_ls_extinction_coef 0.030(5)
_refine_ls_extinction_method SHELXL
_refine_ls_goodness_of_fit_ref 1.028
_refine_ls_hydrogen_treatment mixed
_refine_ls_matrix_type full
_refine_ls_number_parameters 91
_refine_ls_number_reflns 1368
_refine_ls_number_restraints 0
_refine_ls_restrained_S_all 1.028
_refine_ls_R_factor_all 0.0792
_refine_ls_R_factor_gt 0.0405
_refine_ls_shift/su_max 0.000
_refine_ls_shift/su_mean 0.000
_refine_ls_structure_factor_coef Fsqd
_refine_ls_weighting_details 'calc w=1/[\s^2^(Fo^2^)+(0.0501P)^2^+0.0000P] where P=(Fo^2^+2Fc^2^)/3'
_refine_ls_weighting_scheme calc
_refine_ls_wR_factor_gt 0.0938
_refine_ls_wR_factor_ref 0.1070
_reflns_number_gt 869
_reflns_number_total 1368
_reflns_threshold_expression >2sigma(I)
_cod_data_source_file cg401891f_si_002.cif
_cod_data_source_block Compound_02
_cod_depositor_comments 'Adding full bibliography for 4510565--4510578.cif.'
_cod_database_code 4510572

loop_
_space_group_symop_operation_xyz
'x, y, z'
'-x+1/2, y+1/2, -z+1/2'
'-x, -y, -z'
'x-1/2, -y-1/2, z-1/2'

loop_
_atom_site_type_symbol
_atom_site_label
_atom_site_fract_x
_atom_site_fract_y
_atom_site_fract_z
_atom_site_U_iso_or_equiv
_atom_site_adp_type
_atom_site_calc_flag
_atom_site_refinement_flags
_atom_site_occupancy
C C1 0.4247(4) 0.5424(3) 0.37930(13) 0.0451(6) Uani d . 1
N N2 0.6099(3) 0.5062(3) 0.33442(12) 0.0585(6) Uani d . 1
C C3 0.6133(5) 0.3461(4) 0.29557(17) 0.0761(8) Uani d . 1
H H3 0.739 0.3193 0.264 0.091 Uiso calc R 1
C C4 0.4436(6) 0.2188(4) 0.29929(18) 0.0793(9) Uani d . 1
H H4 0.4543 0.1092 0.2709 0.095 Uiso calc R 1
C C5 0.2569(5) 0.2565(4) 0.34581(19) 0.0725(8) Uani d . 1
H H5 0.1396 0.1722 0.3501 0.087 Uiso calc R 1
C C6 0.2465(4) 0.4222(3) 0.38622(15) 0.0580(6) Uani d . 1
H H6 0.1212 0.4518 0.4175 0.07 Uiso calc R 1
C C7 0.4294(3) 0.7222(3) 0.42250(14) 0.0458(6) Uani d . 1
S S8 0.20224(10) 0.80662(9) 0.46830(5) 0.0645(3) Uani d . 1
H H9A 0.737(4) 0.755(3) 0.3960(16) 0.071(8) Uiso d . 1
H H9B 0.651(4) 0.920(4) 0.4531(16) 0.086(9) Uiso d . 1
N N9 0.6279(3) 0.8094(3) 0.42185(14) 0.0560(6) Uani d . 1

loop_
_atom_site_aniso_label
_atom_site_aniso_U_11
_atom_site_aniso_U_22
_atom_site_aniso_U_33
_atom_site_aniso_U_12
_atom_site_aniso_U_13
_atom_site_aniso_U_23
C1 0.0440(12) 0.0473(13) 0.0431(13) 0.0021(11) -0.0021(10) 0.0021(10)
N2 0.0553(12) 0.0626(13) 0.0582(12) 0.0017(10) 0.0090(10) -0.0092(10)
C3 0.0808(19) 0.080(2) 0.0679(18) 0.0072(17) 0.0056(14) -0.0193(16)
C4 0.100(2) 0.0597(17) 0.075(2) 0.0104(17) -0.0169(17) -0.0191(15)
C5 0.0726(19) 0.0542(16) 0.087(2) -0.0098(14) -0.0170(16) -0.0001(15)
C6 0.0544(14) 0.0511(15) 0.0677(16) -0.0047(12) -0.0007(12) 0.0034(12)
C7 0.0369(11) 0.0540(14) 0.0464(13) -0.0038(10) 0.0022(9) 0.0043(10)
S8 0.0398(4) 0.0666(5) 0.0884(5) -0.0052(3) 0.0147(3) -0.0178(4)
N9 0.0406(11) 0.0579(13) 0.0712(14) -0.0078(10) 0.0152(10) -0.0133(11)

loop_
_atom_type_symbol
_atom_type_description
_atom_type_scat_dispersion_real
_atom_type_scat_dispersion_imag
_atom_type_scat_source
C C 0.0033 0.0016 'International Tables Vol C Tables 4.2.6.8 and 6.1.1.4'
H H 0.0000 0.0000 'International Tables Vol C Tables 4.2.6.8 and 6.1.1.4'
N N 0.0061 0.0033 'International Tables Vol C Tables 4.2.6.8 and 6.1.1.4'
S S 0.1246 0.1234 'International Tables Vol C Tables 4.2.6.8 and 6.1.1.4'

loop_
_geom_angle_atom_site_label_1
_geom_angle_atom_site_label_2
_geom_angle_atom_site_label_3
_geom_angle
N2 C1 C6 122.8(2)
N2 C1 C7 114.92(19)
C6 C1 C7 122.24(19)
C3 N2 C1 116.8(2)
N2 C3 C4 124.1(3)
N2 C3 H3 117.9
C4 C3 H3 117.9
C3 C4 C5 118.6(3)
C3 C4 H4 120.7
C5 C4 H4 120.7
C4 C5 C6 118.8(3)
C4 C5 H5 120.6
C6 C5 H5 120.6
C1 C6 C5 118.9(2)
C1 C6 H6 120.6
C5 C6 H6 120.6
N9 C7 C1 114.97(19)
N9 C7 S8 122.38(19)
C1 C7 S8 122.65(16)
C7 N9 H9A 115.7(16)
C7 N9 H9B 120.4(15)
H9A N9 H9B 124.(2)

loop_
_geom_bond_atom_site_label_1
_geom_bond_atom_site_label_2
_geom_bond_distance
C1 N2 1.349(3)
C1 C6 1.375(3)
C1 C7 1.494(3)
N2 C3 1.335(3)
C3 C4 1.369(4)
C3 H3 0.93
C4 C5 1.374(4)
C4 H4 0.93
C5 C6 1.385(3)
C5 H5 0.93
C6 H6 0.93
C7 N9 1.322(3)
C7 S8 1.665(2)
N9 H9A 0.87(3)
N9 H9B 0.96(3)

loop_
_geom_hbond_atom_site_label_D
_geom_hbond_atom_site_label_H
_geom_hbond_atom_site_label_A
_geom_hbond_site_symmetry_A
_geom_hbond_distance_DH
_geom_hbond_distance_HA
_geom_hbond_distance_DA
_geom_hbond_angle_DHA
N9 H9A N2 . 0.87(3) 2.18(2) 2.629(3) 111.4(19)
N9 H9A S8 1_655 0.87(3) 2.88(2) 3.361(2) 116.4(19)
N9 H9B S8 3_676 0.96(3) 2.49(3) 3.433(3) 168.(2)

loop_
_geom_torsion_atom_site_label_1
_geom_torsion_atom_site_label_2
_geom_torsion_atom_site_label_3
_geom_torsion_atom_site_label_4
_geom_torsion
C6 C1 N2 C3 0.4(3)
C7 C1 N2 C3 179.3(2)
C1 N2 C3 C4 -0.5(4)
N2 C3 C4 C5 -0.1(5)
C3 C4 C5 C6 0.7(4)
N2 C1 C6 C5 0.3(4)
C7 C1 C6 C5 -178.6(2)
C4 C5 C6 C1 -0.8(4)
N2 C1 C7 N9 -9.7(3)
C6 C1 C7 N9 169.2(2)
N2 C1 C7 S8 170.39(17)
C6 C1 C7 S8 -10.7(3)
